data_7017104
loop_
_publ_author_name
'Gl\"ockner, Andreas'
'Arias, Oscar'
'Bannenberg, Thomas'
'Daniliuc, Constantin G.'
'Jones, Peter G.'
'Tamm, Matthias'

_publ_section_title
;
 Facile \h(5)-\h(3) hapticity interconversion in
 pentamethylcyclopentadienyl ruthenium(ii) complexes containing a
 phenylmethallyl ("open indenyl") ligand.
;
_journal_issue 43
_journal_name_full 'Dalton transactions (Cambridge, England : 2003)'
_journal_page_first 11511
_journal_page_last 11518
_journal_paper_doi 10.1039/c1dt11436k
_journal_volume 40
_journal_year 2011
_chemical_formula_sum 'C23 H35 P Ru'
_chemical_formula_weight 443.55
_chemical_name_systematic
;
?
;
_space_group_IT_number 56
_symmetry_cell_setting orthorhombic
_symmetry_space_group_name_Hall '-P 2ab 2ac'
_symmetry_space_group_name_H-M 'P c c n'
_atom_sites_solution_hydrogens geom
_atom_sites_solution_primary direct
_atom_sites_solution_secondary difmap
_audit_creation_method SHELXL-97
_cell_angle_alpha 90.00
_cell_angle_beta 90.00
_cell_angle_gamma 90.00
_cell_formula_units_Z 8
_cell_length_a 34.0568(14)
_cell_length_b 14.0658(6)
_cell_length_c 8.9452(4)
_cell_measurement_reflns_used 12990
_cell_measurement_temperature 100(2)
_cell_measurement_theta_max 29.2369
_cell_measurement_theta_min 2.2722
_cell_volume 4285.1(3)
_computing_cell_refinement
;
CrysAlisPro, Oxford Diffraction Ltd.,
Version 1.171.33.55 (release 05-01-2010 CrysAlis171 .NET)
(compiled Jan 5 2010,16:28:46)
;
_computing_data_collection
;
CrysAlisPro, Oxford Diffraction Ltd.,
Version 1.171.33.55 (release 05-01-2010 CrysAlis171 .NET)
(compiled Jan 5 2010,16:28:46)
;
_computing_data_reduction
;
CrysAlisPro, Oxford Diffraction Ltd.,
Version 1.171.33.55 (release 05-01-2010 CrysAlis171 .NET)
(compiled Jan 5 2010,16:28:46)
;
_computing_molecular_graphics 'BRUKER XP'
_computing_publication_material SHELXL-97
_computing_structure_refinement 'SHELXL-97 (Sheldrick, 1997)'
_computing_structure_solution 'SHELXS-97 (Sheldrick, 1990)'
_diffrn_ambient_temperature 100(2)
_diffrn_detector_area_resol_mean 16.1419
_diffrn_measured_fraction_theta_full 0.997
_diffrn_measured_fraction_theta_max 0.997
_diffrn_measurement_device_type 'Xcalibur, Eos'
_diffrn_measurement_method '\w scans'
_diffrn_radiation_monochromator graphite
_diffrn_radiation_source 'Enhance (Mo) X-ray Source'
_diffrn_radiation_type 'Mo K\a'
_diffrn_radiation_wavelength 0.71073
_diffrn_reflns_av_R_equivalents 0.1076
_diffrn_reflns_av_sigmaI/netI 0.0737
_diffrn_reflns_limit_h_max 42
_diffrn_reflns_limit_h_min -42
_diffrn_reflns_limit_k_max 17
_diffrn_reflns_limit_k_min -17
_diffrn_reflns_limit_l_max 11
_diffrn_reflns_limit_l_min -11
_diffrn_reflns_number 108761
_diffrn_reflns_theta_full 26.37
_diffrn_reflns_theta_max 26.37
_diffrn_reflns_theta_min 2.31
_exptl_absorpt_coefficient_mu 0.810
_exptl_absorpt_correction_T_max 1.00000
_exptl_absorpt_correction_T_min 0.97014
_exptl_absorpt_correction_type multi-scan
_exptl_absorpt_process_details
;
CrysAlisPro, Oxford Diffraction Ltd.,
Version 1.171.33.55 (release 05-01-2010 CrysAlis171 .NET)
(compiled Jan 5 2010,16:28:46)
;
_exptl_crystal_colour violet
_exptl_crystal_density_diffrn 1.375
_exptl_crystal_density_method 'not measured'
_exptl_crystal_description prism
_exptl_crystal_F_000 1856
_exptl_crystal_size_max 0.16
_exptl_crystal_size_mid 0.10
_exptl_crystal_size_min 0.05
_refine_diff_density_max 0.472
_refine_diff_density_min -0.425
_refine_diff_density_rms 0.065
_refine_ls_extinction_method none
_refine_ls_goodness_of_fit_ref 0.849
_refine_ls_hydrogen_treatment
;
The hydrogens of the C1 and C3 atoms were refined freely, but with C-H
distance restraints (SADI).
The methyls were refined using a rigid model, others riding.
;
_refine_ls_matrix_type full
_refine_ls_number_parameters 246
_refine_ls_number_reflns 4371
_refine_ls_number_restraints 9
_refine_ls_restrained_S_all 0.848
_refine_ls_R_factor_all 0.0499
_refine_ls_R_factor_gt 0.0246
_refine_ls_shift/su_max 0.003
_refine_ls_shift/su_mean 0.000
_refine_ls_structure_factor_coef Fsqd
_refine_ls_weighting_details 'calc w=1/[\s^2^(Fo^2^)+(0.0000P)^2^+0.0000P] where P=(Fo^2^+2Fc^2^)/3'
_refine_ls_weighting_scheme calc
_refine_ls_wR_factor_gt 0.0254
_refine_ls_wR_factor_ref 0.0265
_reflns_number_gt 2923
_reflns_number_total 4371
_reflns_threshold_expression >2sigma(I)
_cod_data_source_file c1dt11436k.txt
_cod_data_source_block andyg31b
_cod_database_code 7017104

loop_
_symmetry_equiv_pos_as_xyz
'x, y, z'
'-x+1/2, -y+1/2, z'
'-x, y+1/2, -z+1/2'
'x+1/2, -y, -z+1/2'
'-x, -y, -z'
'x-1/2, y-1/2, -z'
'x, -y-1/2, z-1/2'
'-x-1/2, y, z-1/2'

loop_
_atom_site_label
_atom_site_type_symbol
_atom_site_fract_x
_atom_site_fract_y
_atom_site_fract_z
_atom_site_U_iso_or_equiv
_atom_site_adp_type
_atom_site_occupancy
_atom_site_symmetry_multiplicity
_atom_site_calc_flag
_atom_site_refinement_flags
Ru Ru 0.647702(5) 0.488051(10) 0.59263(2) 0.01009(4) Uani 1 1 d .
P P 0.585855(17) 0.42862(4) 0.55173(7) 0.01363(15) Uani 1 1 d .
C1 C 0.64205(8) 0.43805(16) 0.8230(3) 0.0164(6) Uani 1 1 d D
H1A H 0.6611(5) 0.3959(11) 0.861(2) 0.015(6) Uiso 1 1 d D
H1B H 0.6165(4) 0.4188(11) 0.839(2) 0.006(6) Uiso 1 1 d D
C2 C 0.65256(7) 0.53570(14) 0.8169(2) 0.0159(6) Uani 1 1 d .
C3 C 0.62663(7) 0.60129(14) 0.7435(3) 0.0135(6) Uani 1 1 d D
H3 H 0.6380(5) 0.6575(10) 0.717(2) 0.016 Uiso 1 1 d D
C4 C 0.58578(6) 0.61972(14) 0.7889(3) 0.0124(5) Uani 1 1 d U
C5 C 0.57070(6) 0.58753(13) 0.9250(3) 0.0179(6) Uani 1 1 d .
H5 H 0.5872 0.5524 0.9904 0.022 Uiso 1 1 calc R
C6 C 0.53240(7) 0.60543(15) 0.9670(3) 0.0229(6) Uani 1 1 d .
H6 H 0.5227 0.5812 1.0589 0.028 Uiso 1 1 calc R
C7 C 0.50825(7) 0.65854(14) 0.8756(3) 0.0245(7) Uani 1 1 d .
H7 H 0.4817 0.6700 0.9033 0.029 Uiso 1 1 calc R
C8 C 0.52285(7) 0.69480(14) 0.7437(3) 0.0224(6) Uani 1 1 d .
H8 H 0.5066 0.7329 0.6817 0.027 Uiso 1 1 calc R
C9 C 0.56113(6) 0.67606(14) 0.7011(3) 0.0162(6) Uani 1 1 d .
H9 H 0.5708 0.7020 0.6102 0.019 Uiso 1 1 calc R
C10 C 0.69081(6) 0.56926(13) 0.8841(3) 0.0256(7) Uani 1 1 d .
H10A H 0.6867 0.5860 0.9893 0.031 Uiso 1 1 calc R
H10B H 0.7002 0.6252 0.8294 0.031 Uiso 1 1 calc R
H10C H 0.7104 0.5184 0.8772 0.031 Uiso 1 1 calc R
C11 C 0.70055(7) 0.55893(15) 0.5001(3) 0.0187(7) Uani 1 1 d .
C12 C 0.71068(6) 0.46398(14) 0.5392(3) 0.0154(6) Uani 1 1 d .
C13 C 0.68798(6) 0.40150(14) 0.4483(3) 0.0119(6) Uani 1 1 d .
C14 C 0.66443(6) 0.45877(15) 0.3530(3) 0.0151(6) Uani 1 1 d .
C15 C 0.67155(7) 0.55568(14) 0.3866(3) 0.0189(6) Uani 1 1 d .
C16 C 0.72106(6) 0.64933(14) 0.5482(3) 0.0363(8) Uani 1 1 d .
H16A H 0.7342 0.6781 0.4618 0.044 Uiso 1 1 calc R
H16B H 0.7406 0.6344 0.6251 0.044 Uiso 1 1 calc R
H16C H 0.7017 0.6940 0.5888 0.044 Uiso 1 1 calc R
C17 C 0.74305(6) 0.43056(14) 0.6416(3) 0.0286(7) Uani 1 1 d .
H17A H 0.7323 0.3858 0.7149 0.034 Uiso 1 1 calc R
H17B H 0.7544 0.4853 0.6938 0.034 Uiso 1 1 calc R
H17C H 0.7635 0.3989 0.5826 0.034 Uiso 1 1 calc R
C18 C 0.69330(6) 0.29553(12) 0.4387(3) 0.0242(7) Uani 1 1 d .
H18A H 0.7156 0.2811 0.3734 0.029 Uiso 1 1 calc R
H18B H 0.6694 0.2666 0.3977 0.029 Uiso 1 1 calc R
H18C H 0.6983 0.2699 0.5388 0.029 Uiso 1 1 calc R
C19 C 0.64280(7) 0.42310(14) 0.2160(2) 0.0303(7) Uani 1 1 d .
H19A H 0.6170 0.4538 0.2101 0.036 Uiso 1 1 calc R
H19B H 0.6394 0.3541 0.2232 0.036 Uiso 1 1 calc R
H19C H 0.6580 0.4383 0.1262 0.036 Uiso 1 1 calc R
C20 C 0.65554(7) 0.64106(14) 0.3047(3) 0.0378(8) Uani 1 1 d .
H20A H 0.6745 0.6616 0.2287 0.045 Uiso 1 1 calc R
H20B H 0.6511 0.6929 0.3759 0.045 Uiso 1 1 calc R
H20C H 0.6307 0.6242 0.2563 0.045 Uiso 1 1 calc R
C21 C 0.58519(6) 0.30696(13) 0.4772(3) 0.0239(7) Uani 1 1 d .
H21A H 0.5964 0.2633 0.5511 0.029 Uiso 1 1 calc R
H21B H 0.6007 0.3044 0.3850 0.029 Uiso 1 1 calc R
H21C H 0.5581 0.2883 0.4556 0.029 Uiso 1 1 calc R
C22 C 0.54809(6) 0.41003(14) 0.6940(3) 0.0227(6) Uani 1 1 d .
H22A H 0.5396 0.4716 0.7337 0.027 Uiso 1 1 calc R
H22B H 0.5588 0.3712 0.7753 0.027 Uiso 1 1 calc R
H22C H 0.5256 0.3773 0.6493 0.027 Uiso 1 1 calc R
C23 C 0.55580(5) 0.49332(14) 0.4163(3) 0.0215(5) Uani 1 1 d .
H23A H 0.5325 0.4556 0.3915 0.026 Uiso 1 1 calc R
H23B H 0.5711 0.5048 0.3254 0.026 Uiso 1 1 calc R
H23C H 0.5476 0.5542 0.4594 0.026 Uiso 1 1 calc R

loop_
_atom_site_aniso_label
_atom_site_aniso_U_11
_atom_site_aniso_U_22
_atom_site_aniso_U_33
_atom_site_aniso_U_23
_atom_site_aniso_U_13
_atom_site_aniso_U_12
Ru 0.00861(7) 0.00943(8) 0.01223(9) -0.00004(9) 0.00021(11) 0.00007(9)
P 0.0119(3) 0.0136(3) 0.0154(4) -0.0005(3) -0.0007(3) -0.0014(3)
C1 0.0151(17) 0.0211(14) 0.0128(16) 0.0032(11) -0.0033(13) 0.0087(13)
C2 0.0115(14) 0.0205(14) 0.0155(15) -0.0055(10) -0.0005(12) 0.0034(11)
C3 0.0143(14) 0.0109(13) 0.0154(16) -0.0030(11) 0.0023(12) -0.0031(11)
C4 0.0132(13) 0.0089(12) 0.0151(15) -0.0080(10) -0.0003(12) -0.0022(10)
C5 0.0206(14) 0.0149(12) 0.0183(17) -0.0062(12) -0.0020(13) 0.0014(10)
C6 0.0262(16) 0.0223(14) 0.0203(17) -0.0056(11) 0.0088(13) -0.0025(11)
C7 0.0133(14) 0.0269(15) 0.033(2) -0.0119(13) 0.0078(13) 0.0038(11)
C8 0.0191(15) 0.0182(14) 0.030(2) -0.0053(12) -0.0049(13) 0.0069(11)
C9 0.0204(15) 0.0118(13) 0.0165(16) -0.0027(11) 0.0023(12) 0.0008(11)
C10 0.0187(14) 0.0324(14) 0.0257(19) -0.0086(13) -0.0067(13) 0.0031(11)
C11 0.0124(15) 0.0140(13) 0.0299(19) -0.0056(11) 0.0097(13) -0.0045(10)
C12 0.0100(13) 0.0201(14) 0.0162(16) -0.0044(10) -0.0009(11) 0.0012(10)
C13 0.0092(13) 0.0143(12) 0.0122(16) -0.0007(10) 0.0029(11) 0.0005(9)
C14 0.0108(13) 0.0250(15) 0.0096(15) 0.0029(10) 0.0024(11) 0.0012(10)
C15 0.0173(14) 0.0172(13) 0.0220(18) 0.0095(12) 0.0134(14) 0.0065(10)
C16 0.0296(17) 0.0219(14) 0.058(2) -0.0175(14) 0.0228(15) -0.0123(11)
C17 0.0106(15) 0.0394(15) 0.036(2) -0.0100(13) -0.0027(13) 0.0061(12)
C18 0.0192(14) 0.0186(13) 0.035(2) -0.0057(12) 0.0064(13) 0.0029(10)
C19 0.0289(16) 0.0455(16) 0.0167(16) 0.0003(13) 0.0019(14) 0.0067(14)
C20 0.043(2) 0.0309(15) 0.040(2) 0.0189(13) 0.0228(16) 0.0161(13)
C21 0.0138(14) 0.0218(14) 0.0361(19) -0.0052(12) 0.0005(13) -0.0027(11)
C22 0.0144(15) 0.0264(15) 0.0272(18) -0.0023(13) 0.0036(12) -0.0076(11)
C23 0.0130(10) 0.0243(12) 0.0271(14) -0.0001(15) -0.0045(12) 0.0016(11)

loop_
_atom_type_symbol
_atom_type_description
_atom_type_scat_dispersion_real
_atom_type_scat_dispersion_imag
_atom_type_scat_source
C C 0.0033 0.0016 'International Tables Vol C Tables 4.2.6.8 and 6.1.1.4'
H H 0.0000 0.0000 'International Tables Vol C Tables 4.2.6.8 and 6.1.1.4'
P P 0.1023 0.0942 'International Tables Vol C Tables 4.2.6.8 and 6.1.1.4'
Ru Ru -1.2594 0.8363 'International Tables Vol C Tables 4.2.6.8 and 6.1.1.4'

loop_
_geom_angle_atom_site_label_1
_geom_angle_atom_site_label_2
_geom_angle_atom_site_label_3
_geom_angle
C2 Ru C1 38.47(7)
C2 Ru C3 38.68(7)
C1 Ru C3 68.11(8)
C2 Ru C11 98.48(9)
C1 Ru C11 124.60(10)
C3 Ru C11 99.64(8)
C2 Ru C12 100.14(9)
C1 Ru C12 103.80(9)
C3 Ru C12 123.69(8)
C11 Ru C12 37.38(7)
C2 Ru C15 128.25(9)
C1 Ru C15 161.72(10)
C3 Ru C15 108.44(8)
C11 Ru C15 37.19(8)
C12 Ru C15 62.32(8)
C2 Ru C13 131.91(8)
C1 Ru C13 114.95(9)
C3 Ru C13 160.45(8)
C11 Ru C13 62.15(7)
C12 Ru C13 37.22(7)
C15 Ru C13 62.13(7)
C2 Ru C14 159.46(9)
C1 Ru C14 149.23(8)
C3 Ru C14 142.63(8)
C11 Ru C14 61.48(8)
C12 Ru C14 61.60(8)
C15 Ru C14 36.84(7)
C13 Ru C14 36.82(7)
C2 Ru P 109.71(7)
C1 Ru P 87.26(7)
C3 Ru P 93.55(6)
C11 Ru P 148.10(7)
C12 Ru P 142.70(6)
C15 Ru P 110.99(7)
C13 Ru P 105.77(6)
C14 Ru P 90.79(6)
C22 P C23 97.96(10)
C22 P C21 96.37(10)
C23 P C21 102.49(10)
C22 P Ru 125.92(8)
C23 P Ru 115.98(7)
C21 P Ru 114.11(7)
C2 C1 Ru 68.32(13)
C1 C2 C3 118.9(2)
C1 C2 C10 120.3(2)
C3 C2 C10 120.77(18)
C1 C2 Ru 73.20(14)
C3 C2 Ru 73.89(13)
C10 C2 Ru 122.85(16)
C2 C3 C4 124.6(2)
C2 C3 Ru 67.43(12)
C4 C3 Ru 127.07(15)
C9 C4 C5 116.9(2)
C9 C4 C3 120.9(2)
C5 C4 C3 122.1(2)
C6 C5 C4 121.7(2)
C7 C6 C5 120.1(2)
C8 C7 C6 119.5(2)
C7 C8 C9 120.4(2)
C8 C9 C4 121.3(2)
C15 C11 C12 108.35(19)
C15 C11 C16 123.5(2)
C12 C11 C16 127.4(2)
C15 C11 Ru 71.78(13)
C12 C11 Ru 71.53(13)
C16 C11 Ru 130.27(16)
C11 C12 C13 107.9(2)
C11 C12 C17 128.24(19)
C13 C12 C17 123.42(19)
C11 C12 Ru 71.10(13)
C13 C12 Ru 72.12(12)
C17 C12 Ru 128.47(17)
C14 C13 C12 107.40(19)
C14 C13 C18 126.6(2)
C12 C13 C18 125.3(2)
C14 C13 Ru 72.09(12)
C12 C13 Ru 70.66(13)
C18 C13 Ru 130.13(15)
C15 C14 C13 108.8(2)
C15 C14 C19 125.0(2)
C13 C14 C19 124.89(19)
C15 C14 Ru 70.50(15)
C13 C14 Ru 71.09(13)
C19 C14 Ru 134.91(16)
C14 C15 C11 107.59(19)
C14 C15 C20 127.0(2)
C11 C15 C20 125.0(2)
C14 C15 Ru 72.67(14)
C11 C15 Ru 71.03(14)
C20 C15 Ru 127.58(15)

loop_
_geom_bond_atom_site_label_1
_geom_bond_atom_site_label_2
_geom_bond_distance
Ru C2 2.122(2)
Ru C1 2.186(2)
Ru C3 2.208(2)
Ru C11 2.218(2)
Ru C12 2.223(2)
Ru C15 2.228(2)
Ru C13 2.243(2)
Ru C14 2.256(2)
Ru P 2.2955(6)
P C22 1.828(2)
P C23 1.828(2)
P C21 1.8367(18)
C1 C2 1.421(3)
C2 C3 1.436(3)
C2 C10 1.510(3)
C3 C4 1.472(3)
C4 C9 1.397(3)
C4 C5 1.397(3)
C5 C6 1.380(3)
C6 C7 1.380(3)
C7 C8 1.378(3)
C8 C9 1.383(3)
C11 C15 1.417(3)
C11 C12 1.423(3)
C11 C16 1.513(3)
C12 C13 1.425(3)
C12 C17 1.508(3)
C13 C14 1.421(3)
C13 C18 1.504(2)
C14 C15 1.417(3)
C14 C19 1.515(3)
C15 C20 1.509(3)

loop_
_geom_torsion_atom_site_label_1
_geom_torsion_atom_site_label_2
_geom_torsion_atom_site_label_3
_geom_torsion_atom_site_label_4
_geom_torsion
C2 Ru P C22 -7.34(11)
C1 Ru P C22 24.47(11)
C3 Ru P C22 -43.38(11)
C11 Ru P C22 -158.06(13)
C12 Ru P C22 133.82(13)
C15 Ru P C22 -154.68(10)
C13 Ru P C22 139.64(11)
C14 Ru P C22 173.75(10)
C2 Ru P C23 115.56(10)
C1 Ru P C23 147.38(10)
C3 Ru P C23 79.52(10)
C11 Ru P C23 -35.15(14)
C12 Ru P C23 -103.28(13)
C15 Ru P C23 -31.78(10)
C13 Ru P C23 -97.46(10)
C14 Ru P C23 -63.34(10)
C2 Ru P C21 -125.65(10)
C1 Ru P C21 -93.84(10)
C3 Ru P C21 -161.69(10)
C11 Ru P C21 83.63(14)
C12 Ru P C21 15.51(13)
C15 Ru P C21 87.01(10)
C13 Ru P C21 21.33(10)
C14 Ru P C21 55.44(10)
C3 Ru C1 C2 -32.15(14)
C11 Ru C1 C2 54.54(17)
C12 Ru C1 C2 88.98(15)
C15 Ru C1 C2 50.4(3)
C13 Ru C1 C2 126.78(14)
C14 Ru C1 C2 145.97(17)
P Ru C1 C2 -127.08(14)
Ru C1 C2 C3 60.1(2)
Ru C1 C2 C10 -118.7(2)
C3 Ru C2 C1 127.8(2)
C11 Ru C2 C1 -137.32(15)
C12 Ru C2 C1 -99.46(15)
C15 Ru C2 C1 -162.08(14)
C13 Ru C2 C1 -77.37(18)
C14 Ru C2 C1 -125.3(2)
P Ru C2 C1 57.83(15)
C1 Ru C2 C3 -127.8(2)
C11 Ru C2 C3 94.86(13)
C12 Ru C2 C3 132.72(13)
C15 Ru C2 C3 70.11(16)
C13 Ru C2 C3 154.81(12)
C14 Ru C2 C3 106.9(2)
P Ru C2 C3 -69.98(13)
C1 Ru C2 C10 115.6(2)
C3 Ru C2 C10 -116.6(2)
C11 Ru C2 C10 -21.71(18)
C12 Ru C2 C10 16.15(18)
C15 Ru C2 C10 -46.5(2)
C13 Ru C2 C10 38.2(2)
C14 Ru C2 C10 -9.7(3)
P Ru C2 C10 173.44(14)
C1 C2 C3 C4 60.6(3)
C10 C2 C3 C4 -120.6(2)
Ru C2 C3 C4 120.4(2)
C1 C2 C3 Ru -59.8(2)
C10 C2 C3 Ru 119.0(2)
C1 Ru C3 C2 31.98(14)
C11 Ru C3 C2 -91.55(14)
C12 Ru C3 C2 -60.37(16)
C15 Ru C3 C2 -128.88(14)
C13 Ru C3 C2 -71.1(3)
C14 Ru C3 C2 -146.42(15)
P Ru C3 C2 117.60(12)
C2 Ru C3 C4 -117.2(3)
C1 Ru C3 C4 -85.2(2)
C11 Ru C3 C4 151.3(2)
C12 Ru C3 C4 -177.56(18)
C15 Ru C3 C4 113.9(2)
C13 Ru C3 C4 171.7(2)
C14 Ru C3 C4 96.4(2)
P Ru C3 C4 0.4(2)
C2 C3 C4 C9 -172.3(2)
Ru C3 C4 C9 -86.0(2)
C2 C3 C4 C5 12.0(3)
Ru C3 C4 C5 98.4(2)
C9 C4 C5 C6 3.9(3)
C3 C4 C5 C6 179.75(19)
C4 C5 C6 C7 -1.8(3)
C5 C6 C7 C8 -1.1(3)
C6 C7 C8 C9 1.7(4)
C7 C8 C9 C4 0.5(3)
C5 C4 C9 C8 -3.3(3)
C3 C4 C9 C8 -179.16(19)
C2 Ru C11 C15 -147.03(13)
C1 Ru C11 C15 -177.85(12)
C3 Ru C11 C15 -107.86(13)
C12 Ru C11 C15 117.35(19)
C13 Ru C11 C15 79.73(14)
C14 Ru C11 C15 37.74(12)
P Ru C11 C15 5.21(19)
C2 Ru C11 C12 95.62(14)
C1 Ru C11 C12 64.80(16)
C3 Ru C11 C12 134.79(14)
C15 Ru C11 C12 -117.35(19)
C13 Ru C11 C12 -37.62(13)
C14 Ru C11 C12 -79.61(14)
P Ru C11 C12 -112.13(14)
C2 Ru C11 C16 -28.1(2)
C1 Ru C11 C16 -59.0(2)
C3 Ru C11 C16 11.0(2)
C12 Ru C11 C16 -123.8(3)
C15 Ru C11 C16 118.9(3)
C13 Ru C11 C16 -161.4(3)
C14 Ru C11 C16 156.6(3)
P Ru C11 C16 124.1(2)
C15 C11 C12 C13 0.4(3)
C16 C11 C12 C13 -169.8(2)
Ru C11 C12 C13 63.17(16)
C15 C11 C12 C17 172.7(2)
C16 C11 C12 C17 2.5(4)
Ru C11 C12 C17 -124.6(3)
C15 C11 C12 Ru -62.73(16)
C16 C11 C12 Ru 127.0(2)
C2 Ru C12 C11 -90.73(14)
C1 Ru C12 C11 -129.92(14)
C3 Ru C12 C11 -57.24(17)
C15 Ru C12 C11 37.32(13)
C13 Ru C12 C11 116.8(2)
C14 Ru C12 C11 79.26(14)
P Ru C12 C11 126.12(12)
C2 Ru C12 C13 152.44(13)
C1 Ru C12 C13 113.25(14)
C3 Ru C12 C13 -174.07(12)
C11 Ru C12 C13 -116.8(2)
C15 Ru C12 C13 -79.51(14)
C14 Ru C12 C13 -37.57(12)
P Ru C12 C13 9.29(19)
C2 Ru C12 C17 33.57(19)
C1 Ru C12 C17 -5.6(2)
C3 Ru C12 C17 67.1(2)
C11 Ru C12 C17 124.3(2)
C15 Ru C12 C17 161.6(2)
C13 Ru C12 C17 -118.9(2)
C14 Ru C12 C17 -156.4(2)
P Ru C12 C17 -109.58(18)
C11 C12 C13 C14 0.7(3)
C17 C12 C13 C14 -172.1(2)
Ru C12 C13 C14 63.16(16)
C11 C12 C13 C18 171.5(2)
C17 C12 C13 C18 -1.3(4)
Ru C12 C13 C18 -126.0(2)
C11 C12 C13 Ru -62.50(17)
C17 C12 C13 Ru 124.8(2)
C2 Ru C13 C14 -154.25(13)
C1 Ru C13 C14 163.71(13)
C3 Ru C13 C14 -101.6(3)
C11 Ru C13 C14 -78.73(14)
C12 Ru C13 C14 -116.51(19)
C15 Ru C13 C14 -36.45(13)
P Ru C13 C14 69.32(13)
C2 Ru C13 C12 -37.74(17)
C1 Ru C13 C12 -79.77(15)
C3 Ru C13 C12 14.9(3)
C11 Ru C13 C12 37.78(13)
C15 Ru C13 C12 80.06(14)
C14 Ru C13 C12 116.51(19)
P Ru C13 C12 -174.17(12)
C2 Ru C13 C18 82.6(2)
C1 Ru C13 C18 40.6(2)
C3 Ru C13 C18 135.3(2)
C11 Ru C13 C18 158.2(2)
C12 Ru C13 C18 120.4(3)
C15 Ru C13 C18 -159.6(2)
C14 Ru C13 C18 -123.1(3)
P Ru C13 C18 -53.8(2)
C12 C13 C14 C15 -1.5(3)
C18 C13 C14 C15 -172.2(2)
Ru C13 C14 C15 60.72(18)
C12 C13 C14 C19 165.6(2)
C18 C13 C14 C19 -5.0(4)
Ru C13 C14 C19 -132.1(2)
C12 C13 C14 Ru -62.22(16)
C18 C13 C14 Ru 127.1(2)
C2 Ru C14 C15 -51.7(3)
C1 Ru C14 C15 -148.63(18)
C3 Ru C14 C15 28.5(2)
C11 Ru C14 C15 -38.10(13)
C12 Ru C14 C15 -80.85(15)
C13 Ru C14 C15 -118.8(2)
P Ru C14 C15 125.39(13)
C2 Ru C14 C13 67.2(3)
C1 Ru C14 C13 -29.8(2)
C3 Ru C14 C13 147.31(14)
C11 Ru C14 C13 80.72(14)
C12 Ru C14 C13 37.97(12)
C15 Ru C14 C13 118.8(2)
P Ru C14 C13 -115.79(12)
C2 Ru C14 C19 -172.0(2)
C1 Ru C14 C19 91.0(3)
C3 Ru C14 C19 -91.9(2)
C11 Ru C14 C19 -158.5(2)
C12 Ru C14 C19 158.8(2)
C15 Ru C14 C19 -120.4(3)
C13 Ru C14 C19 120.8(3)
P Ru C14 C19 5.0(2)
C13 C14 C15 C11 1.8(3)
C19 C14 C15 C11 -165.4(2)
Ru C14 C15 C11 62.86(17)
C13 C14 C15 C20 174.5(2)
C19 C14 C15 C20 7.4(4)
Ru C14 C15 C20 -124.4(2)
C13 C14 C15 Ru -61.09(17)
C19 C14 C15 Ru 131.8(2)
C12 C11 C15 C14 -1.4(3)
C16 C11 C15 C14 169.3(2)
Ru C11 C15 C14 -63.93(17)
C12 C11 C15 C20 -174.3(2)
C16 C11 C15 C20 -3.6(4)
Ru C11 C15 C20 123.1(2)
C12 C11 C15 Ru 62.57(17)
C16 C11 C15 Ru -126.7(2)
C2 Ru C15 C14 159.49(14)
C1 Ru C15 C14 121.9(3)
C3 Ru C15 C14 -162.23(13)
C11 Ru C15 C14 116.23(18)
C12 Ru C15 C14 78.72(14)
C13 Ru C15 C14 36.44(13)
P Ru C15 C14 -60.82(14)
C2 Ru C15 C11 43.26(16)
C1 Ru C15 C11 5.6(3)
C3 Ru C15 C11 81.53(14)
C12 Ru C15 C11 -37.51(12)
C13 Ru C15 C11 -79.79(13)
C14 Ru C15 C11 -116.23(18)
P Ru C15 C11 -177.05(11)
C2 Ru C15 C20 -76.8(2)
C1 Ru C15 C20 -114.5(3)
C3 Ru C15 C20 -38.6(2)
C11 Ru C15 C20 -120.1(3)
C12 Ru C15 C20 -157.6(3)
C13 Ru C15 C20 160.1(2)
C14 Ru C15 C20 123.7(3)
P Ru C15 C20 62.9(2)
